data_7011930
loop_
_publ_author_name
'Otter, Carl A.'
'Hartshorn, Richard M.'

_publ_section_title
;
 Polydentate ligand construction: preparation of oxime???imine
 complexes via intramolecular condensation reactions
;
_journal_issue 22
_journal_name_full 'Journal of the Chemical Society, Dalton Transactions'
_journal_page_first 4193
_journal_paper_doi 10.1039/b205956h
_journal_year 2002
_chemical_formula_moiety 'C14 H31 Cl4 Co N6 O3 Zn'
_chemical_formula_sum 'C14 H31 Cl4 Co N6 O3 Zn'
_chemical_formula_weight 597.55
_chemical_name_systematic
; 
? 
;
_space_group_IT_number 14
_symmetry_cell_setting monoclinic
_symmetry_space_group_name_Hall '-P 2ybc'
_symmetry_space_group_name_H-M 'P 1 21/c 1'
_atom_sites_solution_hydrogens geom
_atom_sites_solution_primary direct
_atom_sites_solution_secondary difmap
_audit_creation_method SHELXL-97
_cell_angle_alpha 90.00
_cell_angle_beta 107.312(6)
_cell_angle_gamma 90.00
_cell_formula_units_Z 4
_cell_length_a 13.598(5)
_cell_length_b 11.705(4)
_cell_length_c 15.371(5)
_cell_measurement_temperature 168(2)
_cell_volume 2335.7(14)
_computing_structure_refinement 'SHELXL-97 (Sheldrick, 1997)'
_computing_structure_solution 'SHELXS-97 (Sheldrick, 1990)'
_diffrn_ambient_temperature 168(2)
_diffrn_measured_fraction_theta_full 0.994
_diffrn_measured_fraction_theta_max 0.994
_diffrn_radiation_monochromator graphite
_diffrn_radiation_source 'fine-focus sealed tube'
_diffrn_radiation_type MoK\a
_diffrn_radiation_wavelength 0.71073
_diffrn_reflns_av_R_equivalents 0.0252
_diffrn_reflns_av_sigmaI/netI 0.0191
_diffrn_reflns_limit_h_max 16
_diffrn_reflns_limit_h_min -17
_diffrn_reflns_limit_k_max 13
_diffrn_reflns_limit_k_min -14
_diffrn_reflns_limit_l_max 19
_diffrn_reflns_limit_l_min -18
_diffrn_reflns_number 23123
_diffrn_reflns_theta_full 26.45
_diffrn_reflns_theta_max 26.45
_diffrn_reflns_theta_min 2.23
_exptl_absorpt_coefficient_mu 2.223
_exptl_absorpt_correction_type multi-scan
_exptl_absorpt_process_details 'blessing, Acta. Cryst., (1995), A51, 33-38'
_exptl_crystal_colour orange
_exptl_crystal_density_diffrn 1.699
_exptl_crystal_density_method 'not measured'
_exptl_crystal_description block
_exptl_crystal_F_000 1224
_exptl_crystal_size_max 0.55
_exptl_crystal_size_mid 0.45
_exptl_crystal_size_min 0.15
_refine_diff_density_max 1.266
_refine_diff_density_min -1.042
_refine_diff_density_rms 0.076
_refine_ls_extinction_method none
_refine_ls_goodness_of_fit_ref 1.053
_refine_ls_hydrogen_treatment mixed
_refine_ls_matrix_type full
_refine_ls_number_parameters 278
_refine_ls_number_reflns 4793
_refine_ls_number_restraints 0
_refine_ls_restrained_S_all 1.053
_refine_ls_R_factor_all 0.0356
_refine_ls_R_factor_gt 0.0271
_refine_ls_shift/su_max 0.032
_refine_ls_shift/su_mean 0.003
_refine_ls_structure_factor_coef Fsqd
_refine_ls_weighting_details 'calc w=1/[\s^2^(Fo^2^)+(0.0433P)^2^+1.0221P] where P=(Fo^2^+2Fc^2^)/3'
_refine_ls_weighting_scheme calc
_refine_ls_wR_factor_gt 0.0707
_refine_ls_wR_factor_ref 0.0741
_reflns_number_gt 4012
_reflns_number_total 4793
_reflns_threshold_expression >2sigma(I)
_cod_data_source_file b205956h.txt
_cod_data_source_block c136s
_cod_depositor_comments
;
The following automatic conversions were performed:
'_exptl_absorpt_correction_type' value 'multiscan' changed to 'multi-scan'
according to '/home/saulius/struct/CIF-dictionaries/cif_core.dic'
dictionary named 'cif_core.dic' version 2.4.1 from 2010-06-29.

Automatic conversion script
Id: cif_fix_enum 1527 2010-12-29 10:47:43Z saulius 
;
_cod_original_cell_volume 2335.6(14)
_cod_original_sg_symbol_H-M P2(1)/c
_cod_database_code 7011930

loop_
_symmetry_equiv_pos_as_xyz
'x, y, z'
'-x, y+1/2, -z+1/2'
'-x, -y, -z'
'x, -y-1/2, z-1/2'

loop_
_atom_site_label
_atom_site_type_symbol
_atom_site_fract_x
_atom_site_fract_y
_atom_site_fract_z
_atom_site_U_iso_or_equiv
_atom_site_adp_type
_atom_site_occupancy
_atom_site_symmetry_multiplicity
_atom_site_calc_flag
_atom_site_refinement_flags
_atom_site_disorder_assembly
_atom_site_disorder_group
O3 O 0.5466(2) 0.97715(18) 0.84422(19) 0.0461(5) Uani 1 1 d . . .
Zn1 Zn 0.80407(2) 0.01865(2) 0.159298(19) 0.02382(8) Uani 1 1 d . . .
Co1 Co 0.21832(2) 0.96906(2) 0.289076(19) 0.01632(8) Uani 1 1 d . . .
Cl3 Cl 0.88241(4) -0.15432(5) 0.16536(4) 0.02812(14) Uani 1 1 d . . .
Cl4 Cl 0.90949(4) 0.15238(5) 0.12604(4) 0.02586(13) Uani 1 1 d . . .
Cl2 Cl 0.64923(5) 0.01714(6) 0.05215(5) 0.04557(18) Uani 1 1 d . . .
Cl1 Cl 0.78401(6) 0.06978(6) 0.29474(5) 0.04617(19) Uani 1 1 d . . .
N2 N 0.20627(13) 1.03518(15) 0.17584(12) 0.0196(4) Uani 1 1 d . . .
O1 O 0.33817(12) 1.12338(14) 0.41680(11) 0.0282(4) Uani 1 1 d . . .
N1 N 0.29745(13) 1.10344(15) 0.33230(12) 0.0198(4) Uani 1 1 d . . .
N5 N 0.23349(13) 0.91106(15) 0.40635(12) 0.0181(4) Uani 1 1 d . . .
N6 N 0.09694(14) 1.04694(16) 0.30408(13) 0.0218(4) Uani 1 1 d . . .
H6A H 0.1131 1.1211 0.3228 0.026 Uiso 1 1 calc R . .
H6B H 0.0452 1.0482 0.2496 0.026 Uiso 1 1 calc R . .
N3 N 0.13553(14) 0.84248(15) 0.21693(12) 0.0207(4) Uani 1 1 d . . .
H3A H 0.1608 0.7731 0.2419 0.025 Uiso 1 1 calc R . .
H3B H 0.0680 0.8484 0.2166 0.025 Uiso 1 1 calc R . .
C8 C 0.38239(16) 0.83881(17) 0.38622(15) 0.0198(4) Uani 1 1 d . . .
C9 C 0.31749(16) 0.85831(18) 0.44650(15) 0.0197(4) Uani 1 1 d . . .
C4 C 0.23958(18) 1.2033(2) 0.09304(17) 0.0276(5) Uani 1 1 d . . .
H4A H 0.2381 1.1524 0.0413 0.033 Uiso 1 1 calc R . .
H4B H 0.2996 1.2549 0.1031 0.033 Uiso 1 1 calc R . .
C14 C 0.06240(17) 0.9831(2) 0.37406(16) 0.0258(5) Uani 1 1 d . . .
H14A H 0.0231 0.9143 0.3465 0.031 Uiso 1 1 calc R . .
H14B H 0.0172 1.0321 0.3982 0.031 Uiso 1 1 calc R . .
C6 C 0.13837(19) 0.97596(19) 0.09649(15) 0.0258(5) Uani 1 1 d . . .
H6C H 0.1627 0.9870 0.0424 0.031 Uiso 1 1 calc R . .
H6D H 0.0670 1.0052 0.0824 0.031 Uiso 1 1 calc R . .
C12 C 0.42077(19) 0.9215(2) 0.60051(17) 0.0347(6) Uani 1 1 d . . .
H12A H 0.4813 0.9317 0.5792 0.052 Uiso 1 1 calc R . .
H12B H 0.4430 0.9005 0.6652 0.052 Uiso 1 1 calc R . .
H12C H 0.3816 0.9930 0.5925 0.052 Uiso 1 1 calc R . .
C2 C 0.25024(16) 1.13329(19) 0.17683(15) 0.0210(4) Uani 1 1 d . . .
C1 C 0.30566(16) 1.17339(18) 0.26731(16) 0.0214(5) Uani 1 1 d . . .
C7 C 0.14277(19) 0.8516(2) 0.12243(16) 0.0267(5) Uani 1 1 d . . .
H7A H 0.0850 0.8098 0.0797 0.032 Uiso 1 1 calc R . .
H7B H 0.2082 0.8175 0.1192 0.032 Uiso 1 1 calc R . .
C3 C 0.36522(18) 1.2818(2) 0.28845(17) 0.0293(5) Uani 1 1 d . . .
H3C H 0.3733 1.3037 0.3517 0.044 Uiso 1 1 calc R . .
H3D H 0.3283 1.3422 0.2475 0.044 Uiso 1 1 calc R . .
H3E H 0.4333 1.2708 0.2800 0.044 Uiso 1 1 calc R . .
C10 C 0.48026(17) 0.7728(2) 0.41472(17) 0.0282(5) Uani 1 1 d . . .
H10A H 0.5069 0.7634 0.3625 0.042 Uiso 1 1 calc R . .
H10B H 0.4675 0.6975 0.4371 0.042 Uiso 1 1 calc R . .
H10C H 0.5309 0.8141 0.4634 0.042 Uiso 1 1 calc R . .
C11 C 0.35268(18) 0.8268(2) 0.54539(15) 0.0253(5) Uani 1 1 d . . .
H11A H 0.3919 0.7544 0.5535 0.030 Uiso 1 1 calc R . .
H11B H 0.2921 0.8153 0.5676 0.030 Uiso 1 1 calc R . .
C13 C 0.15695(17) 0.9491(2) 0.45007(16) 0.0251(5) Uani 1 1 d . . .
H13A H 0.1835 1.0149 0.4907 0.030 Uiso 1 1 calc R . .
H13B H 0.1404 0.8865 0.4867 0.030 Uiso 1 1 calc R . .
O2 O 0.39622(13) 0.86142(16) 0.24464(12) 0.0280(4) Uani 1 1 d . . .
N4 N 0.34422(13) 0.88559(15) 0.30707(12) 0.0196(4) Uani 1 1 d . . .
C5 C 0.1406(2) 1.2740(2) 0.07016(18) 0.0363(6) Uani 1 1 d . . .
H5A H 0.0820 1.2237 0.0671 0.054 Uiso 1 1 calc R . .
H5B H 0.1300 1.3117 0.0112 0.054 Uiso 1 1 calc R . .
H5C H 0.1463 1.3318 0.1175 0.054 Uiso 1 1 calc R . .
H3WA H 0.487(3) 0.976(3) 0.831(2) 0.055(12) Uiso 1 1 d . . .
H2OX H 0.404(2) 0.921(3) 0.219(2) 0.036(8) Uiso 1 1 d . . .
H3WB H 0.580(3) 0.986(3) 0.908(3) 0.069(12) Uiso 1 1 d . . .

loop_
_atom_site_aniso_label
_atom_site_aniso_U_11
_atom_site_aniso_U_22
_atom_site_aniso_U_33
_atom_site_aniso_U_23
_atom_site_aniso_U_13
_atom_site_aniso_U_12
O3 0.0525(14) 0.0431(12) 0.0540(15) 0.0109(10) 0.0330(12) 0.0029(10)
Zn1 0.02388(14) 0.02179(15) 0.02810(16) -0.00091(11) 0.01129(11) 0.00159(10)
Co1 0.01624(15) 0.01574(15) 0.01702(15) -0.00036(11) 0.00499(11) 0.00063(10)
Cl3 0.0231(3) 0.0220(3) 0.0372(3) -0.0017(2) 0.0058(2) 0.0032(2)
Cl4 0.0295(3) 0.0239(3) 0.0264(3) 0.0010(2) 0.0116(2) -0.0020(2)
Cl2 0.0243(3) 0.0467(4) 0.0577(5) 0.0065(3) 0.0001(3) 0.0067(3)
Cl1 0.0799(5) 0.0297(3) 0.0462(4) -0.0073(3) 0.0453(4) -0.0073(3)
N2 0.0212(9) 0.0198(9) 0.0179(9) 0.0006(7) 0.0059(7) 0.0013(7)
O1 0.0286(8) 0.0299(9) 0.0219(9) -0.0052(7) 0.0011(7) -0.0053(7)
N1 0.0160(8) 0.0191(9) 0.0230(10) -0.0032(7) 0.0040(7) 0.0004(7)
N5 0.0185(9) 0.0173(9) 0.0198(9) -0.0021(7) 0.0079(7) -0.0018(7)
N6 0.0198(9) 0.0213(9) 0.0234(10) -0.0012(8) 0.0049(7) 0.0033(7)
N3 0.0222(9) 0.0190(9) 0.0207(10) -0.0016(7) 0.0060(7) -0.0015(7)
C8 0.0187(10) 0.0158(10) 0.0242(12) -0.0017(9) 0.0053(9) -0.0024(8)
C9 0.0221(10) 0.0145(10) 0.0228(11) -0.0018(8) 0.0072(9) -0.0041(8)
C4 0.0313(12) 0.0247(12) 0.0298(13) 0.0060(10) 0.0139(10) -0.0011(10)
C14 0.0220(11) 0.0317(13) 0.0267(13) -0.0014(10) 0.0117(10) 0.0023(9)
C6 0.0330(13) 0.0273(12) 0.0158(11) -0.0026(9) 0.0052(9) -0.0018(10)
C12 0.0292(13) 0.0469(16) 0.0247(13) -0.0039(11) 0.0028(10) 0.0002(11)
C2 0.0180(10) 0.0219(11) 0.0249(12) 0.0022(9) 0.0093(9) 0.0037(8)
C1 0.0189(10) 0.0179(11) 0.0292(12) 0.0011(9) 0.0097(9) 0.0004(8)
C7 0.0336(13) 0.0253(12) 0.0211(12) -0.0060(9) 0.0080(10) -0.0025(10)
C3 0.0272(12) 0.0218(12) 0.0389(14) -0.0019(10) 0.0097(10) -0.0049(9)
C10 0.0206(11) 0.0276(12) 0.0353(13) 0.0014(10) 0.0069(10) 0.0063(9)
C11 0.0269(12) 0.0269(12) 0.0219(12) 0.0042(9) 0.0067(9) 0.0020(9)
C13 0.0252(11) 0.0305(13) 0.0226(12) -0.0017(9) 0.0118(9) 0.0045(9)
O2 0.0332(9) 0.0282(9) 0.0306(9) 0.0027(7) 0.0216(8) 0.0058(7)
N4 0.0195(9) 0.0195(9) 0.0230(10) -0.0016(7) 0.0110(7) -0.0003(7)
C5 0.0389(14) 0.0292(13) 0.0390(15) 0.0126(11) 0.0089(12) 0.0028(11)

loop_
_atom_type_symbol
_atom_type_description
_atom_type_scat_dispersion_real
_atom_type_scat_dispersion_imag
_atom_type_scat_source
C C 0.0033 0.0016 'International Tables Vol C Tables 4.2.6.8 and 6.1.1.4'
H H 0.0000 0.0000 'International Tables Vol C Tables 4.2.6.8 and 6.1.1.4'
N N 0.0061 0.0033 'International Tables Vol C Tables 4.2.6.8 and 6.1.1.4'
O O 0.0106 0.0060 'International Tables Vol C Tables 4.2.6.8 and 6.1.1.4'
Cl Cl 0.1484 0.1585 'International Tables Vol C Tables 4.2.6.8 and 6.1.1.4'
Co Co 0.3494 0.9721 'International Tables Vol C Tables 4.2.6.8 and 6.1.1.4'
Zn Zn 0.2839 1.4301 'International Tables Vol C Tables 4.2.6.8 and 6.1.1.4'

loop_
_geom_angle_atom_site_label_1
_geom_angle_atom_site_label_2
_geom_angle_atom_site_label_3
_geom_angle
_geom_angle_site_symmetry_1
_geom_angle_site_symmetry_3
_geom_angle_publ_flag
H3WA O3 H3WB 114(4) . . ?
Cl2 Zn1 Cl1 109.43(4) . . ?
Cl2 Zn1 Cl3 110.29(3) . . ?
Cl1 Zn1 Cl3 112.40(3) . . ?
Cl2 Zn1 Cl4 110.75(3) . . ?
Cl1 Zn1 Cl4 106.32(3) . . ?
Cl3 Zn1 Cl4 107.57(3) . . ?
N2 Co1 N5 176.52(8) . . ?
N2 Co1 N1 82.36(8) . . ?
N5 Co1 N1 94.25(8) . . ?
N2 Co1 N4 99.94(8) . . ?
N5 Co1 N4 80.75(7) . . ?
N1 Co1 N4 89.03(8) . . ?
N2 Co1 N6 94.22(8) . . ?
N5 Co1 N6 84.89(8) . . ?
N1 Co1 N6 89.03(8) . . ?
N4 Co1 N6 165.32(8) . . ?
N2 Co1 N3 84.89(8) . . ?
N5 Co1 N3 98.52(8) . . ?
N1 Co1 N3 167.18(8) . . ?
N4 Co1 N3 91.94(8) . . ?
N6 Co1 N3 93.17(8) . . ?
C2 N2 C6 127.17(19) . . ?
C2 N2 Co1 116.44(15) . . ?
C6 N2 Co1 116.00(14) . . ?
O1 N1 C1 123.28(19) . . ?
O1 N1 Co1 122.34(14) . . ?
C1 N1 Co1 114.38(15) . . ?
C9 N5 C13 125.26(19) . . ?
C9 N5 Co1 117.58(15) . . ?
C13 N5 Co1 116.10(14) . . ?
C14 N6 Co1 107.95(13) . . ?
C14 N6 H6A 110.1 . . ?
Co1 N6 H6A 110.1 . . ?
C14 N6 H6B 110.1 . . ?
Co1 N6 H6B 110.1 . . ?
H6A N6 H6B 108.4 . . ?
C7 N3 Co1 107.46(13) . . ?
C7 N3 H3A 110.2 . . ?
Co1 N3 H3A 110.2 . . ?
C7 N3 H3B 110.2 . . ?
Co1 N3 H3B 110.2 . . ?
H3A N3 H3B 108.5 . . ?
N4 C8 C9 112.19(18) . . ?
N4 C8 C10 124.8(2) . . ?
C9 C8 C10 123.1(2) . . ?
N5 C9 C8 112.68(19) . . ?
N5 C9 C11 125.2(2) . . ?
C8 C9 C11 121.96(19) . . ?
C2 C4 C5 110.3(2) . . ?
C2 C4 H4A 109.6 . . ?
C5 C4 H4A 109.6 . . ?
C2 C4 H4B 109.6 . . ?
C5 C4 H4B 109.6 . . ?
H4A C4 H4B 108.1 . . ?
N6 C14 C13 108.11(18) . . ?
N6 C14 H14A 110.1 . . ?
C13 C14 H14A 110.1 . . ?
N6 C14 H14B 110.1 . . ?
C13 C14 H14B 110.1 . . ?
H14A C14 H14B 108.4 . . ?
N2 C6 C7 105.73(18) . . ?
N2 C6 H6C 110.6 . . ?
C7 C6 H6C 110.6 . . ?
N2 C6 H6D 110.6 . . ?
C7 C6 H6D 110.6 . . ?
H6C C6 H6D 108.7 . . ?
C11 C12 H12A 109.5 . . ?
C11 C12 H12B 109.5 . . ?
H12A C12 H12B 109.5 . . ?
C11 C12 H12C 109.5 . . ?
H12A C12 H12C 109.5 . . ?
H12B C12 H12C 109.5 . . ?
N2 C2 C1 113.9(2) . . ?
N2 C2 C4 123.4(2) . . ?
C1 C2 C4 122.5(2) . . ?
N1 C1 C2 112.83(19) . . ?
N1 C1 C3 121.7(2) . . ?
C2 C1 C3 125.4(2) . . ?
N3 C7 C6 108.59(18) . . ?
N3 C7 H7A 110.0 . . ?
C6 C7 H7A 110.0 . . ?
N3 C7 H7B 110.0 . . ?
C6 C7 H7B 110.0 . . ?
H7A C7 H7B 108.4 . . ?
C1 C3 H3C 109.5 . . ?
C1 C3 H3D 109.5 . . ?
H3C C3 H3D 109.5 . . ?
C1 C3 H3E 109.5 . . ?
H3C C3 H3E 109.5 . . ?
H3D C3 H3E 109.5 . . ?
C8 C10 H10A 109.5 . . ?
C8 C10 H10B 109.5 . . ?
H10A C10 H10B 109.5 . . ?
C8 C10 H10C 109.5 . . ?
H10A C10 H10C 109.5 . . ?
H10B C10 H10C 109.5 . . ?
C9 C11 C12 110.01(19) . . ?
C9 C11 H11A 109.7 . . ?
C12 C11 H11A 109.7 . . ?
C9 C11 H11B 109.7 . . ?
C12 C11 H11B 109.7 . . ?
H11A C11 H11B 108.2 . . ?
N5 C13 C14 106.40(18) . . ?
N5 C13 H13A 110.4 . . ?
C14 C13 H13A 110.4 . . ?
N5 C13 H13B 110.4 . . ?
C14 C13 H13B 110.4 . . ?
H13A C13 H13B 108.6 . . ?
N4 O2 H2OX 109(2) . . ?
C8 N4 O2 114.96(17) . . ?
C8 N4 Co1 116.25(14) . . ?
O2 N4 Co1 128.61(14) . . ?
C4 C5 H5A 109.5 . . ?
C4 C5 H5B 109.5 . . ?
H5A C5 H5B 109.5 . . ?
C4 C5 H5C 109.5 . . ?
H5A C5 H5C 109.5 . . ?
H5B C5 H5C 109.5 . . ?

loop_
_geom_bond_atom_site_label_1
_geom_bond_atom_site_label_2
_geom_bond_distance
_geom_bond_site_symmetry_2
_geom_bond_publ_flag
O3 H3WA 0.77(4) . ?
O3 H3WB 0.95(4) . ?
Zn1 Cl2 2.2544(9) . ?
Zn1 Cl1 2.2594(10) . ?
Zn1 Cl3 2.2767(9) . ?
Zn1 Cl4 2.2809(8) . ?
Co1 N2 1.8669(19) . ?
Co1 N5 1.8792(19) . ?
Co1 N1 1.9098(18) . ?
Co1 N4 1.9184(18) . ?
Co1 N6 1.9583(19) . ?
Co1 N3 1.9873(18) . ?
N2 C2 1.293(3) . ?
N2 C6 1.466(3) . ?
O1 N1 1.273(2) . ?
N1 C1 1.322(3) . ?
N5 C9 1.284(3) . ?
N5 C13 1.466(3) . ?
N6 C14 1.496(3) . ?
N6 H6A 0.9200 . ?
N6 H6B 0.9200 . ?
N3 C7 1.489(3) . ?
N3 H3A 0.9200 . ?
N3 H3B 0.9200 . ?
C8 N4 1.294(3) . ?
C8 C9 1.475(3) . ?
C8 C10 1.487(3) . ?
C9 C11 1.497(3) . ?
C4 C2 1.497(3) . ?
C4 C5 1.529(3) . ?
C4 H4A 0.9900 . ?
C4 H4B 0.9900 . ?
C14 C13 1.511(3) . ?
C14 H14A 0.9900 . ?
C14 H14B 0.9900 . ?
C6 C7 1.506(3) . ?
C6 H6C 0.9900 . ?
C6 H6D 0.9900 . ?
C12 C11 1.528(3) . ?
C12 H12A 0.9800 . ?
C12 H12B 0.9800 . ?
C12 H12C 0.9800 . ?
C2 C1 1.449(3) . ?
C1 C3 1.488(3) . ?
C7 H7A 0.9900 . ?
C7 H7B 0.9900 . ?
C3 H3C 0.9800 . ?
C3 H3D 0.9800 . ?
C3 H3E 0.9800 . ?
C10 H10A 0.9800 . ?
C10 H10B 0.9800 . ?
C10 H10C 0.9800 . ?
C11 H11A 0.9900 . ?
C11 H11B 0.9900 . ?
C13 H13A 0.9900 . ?
C13 H13B 0.9900 . ?
O2 N4 1.380(2) . ?
O2 H2OX 0.83(3) . ?
C5 H5A 0.9800 . ?
C5 H5B 0.9800 . ?
C5 H5C 0.9800 . ?
